data_7028746
loop_
_publ_author_name
'Wiedemann, Dennis'
'Grohmann, Andreas'

_publ_section_title
;
 Bulk spin-crossover in the complex [FeL(NCS)2] of a
 tris(pyridyl)ethane-derived N4-ligand-a temperature-dependent
 crystallographic study.
;
_journal_issue 6
_journal_name_full 'Dalton transactions (Cambridge, England : 2003)'
_journal_page_first 2406
_journal_page_last 2417
_journal_paper_doi 10.1039/c3dt53070a
_journal_volume 43
_journal_year 2014
_chemical_formula_iupac '[Fe (C20 H22 N4) (N C S)2].C H Cl3'
_chemical_formula_moiety 'C22 H22 Fe N6 S2, C H Cl3'
_chemical_formula_sum 'C23 H23 Cl3 Fe N6 S2'
_chemical_formula_weight 609.79
_chemical_name_systematic
;(1-{6-[1,1-di(pyridin-2-yl)ethyl]pyridin-2-yl}-N,N-
dimethylmethanamine)bis(thiocyanato-\kN)iron(II)--chloroform(1/1)
;
_space_group_IT_number 14
_symmetry_cell_setting monoclinic
_symmetry_Int_Tables_number 14
_symmetry_space_group_name_Hall '-P 2ybc'
_symmetry_space_group_name_H-M 'P 1 21/c 1'
_atom_sites_solution_hydrogens mixed
_atom_sites_solution_primary direct
_atom_sites_solution_secondary difmap
_audit_creation_date 2013-09-13T18:39:34-00:00
_audit_creation_method 'WinGX routine CIF_UPDATE'
_cell_angle_alpha 90
_cell_angle_beta 104.815(7)
_cell_angle_gamma 90
_cell_formula_units_Z 4
_cell_length_a 18.1455(13)
_cell_length_b 9.2914(8)
_cell_length_c 16.4133(13)
_cell_measurement_reflns_used 1497
_cell_measurement_temperature 150.0(10)
_cell_measurement_theta_max 32.5384
_cell_measurement_theta_min 3.3436
_cell_volume 2675.2(4)
_computing_cell_refinement
;
        CrysAlisPro, Agilent Technologies,
        Version 1.171.35.19 (release 27-10-2011 CrysAlis171 .NET)
        (compiled Oct 27 2011,15:02:11)
;
_computing_data_collection
;
        CrysAlisPro, Agilent Technologies,
        Version 1.171.35.19 (release 27-10-2011 CrysAlis171 .NET)
        (compiled Oct 27 2011,15:02:11)
;
_computing_data_reduction
;
        CrysAlisPro, Agilent Technologies,
        Version 1.171.35.19 (release 27-10-2011 CrysAlis171 .NET)
        (compiled Oct 27 2011,15:02:11)
;
_computing_molecular_graphics 'Ortep-3 for Windows (Farrugia, 1997)'
_computing_publication_material 'SHELXL-97 (Sheldrick, 2008)'
_computing_structure_refinement 'SHELXL-97 (Sheldrick, 2008)'
_computing_structure_solution 'SHELXS-97 (Sheldrick, 2008)'
_diffrn_ambient_environment N~2~
_diffrn_ambient_temperature 150.0(10)
_diffrn_detector 'CCD plate'
_diffrn_detector_area_resol_mean 16.3031
_diffrn_detector_type 'Agilent Sapphire 3'
_diffrn_measured_fraction_theta_full 0.998
_diffrn_measured_fraction_theta_max 0.998
_diffrn_measurement_device '\k-geometry diffractometer'
_diffrn_measurement_device_type 'Agilent Xcalibur'
_diffrn_measurement_method '\w scans'
_diffrn_measurement_specimen_support 'glass capillary'
_diffrn_radiation_monochromator graphite
_diffrn_radiation_probe x-ray
_diffrn_radiation_type MoK\a
_diffrn_radiation_wavelength 0.71073
_diffrn_reflns_av_R_equivalents 0.0786
_diffrn_reflns_av_unetI/netI 0.1276
_diffrn_reflns_limit_h_max 22
_diffrn_reflns_limit_h_min -22
_diffrn_reflns_limit_k_max 4
_diffrn_reflns_limit_k_min -11
_diffrn_reflns_limit_l_max 12
_diffrn_reflns_limit_l_min -20
_diffrn_reflns_number 10615
_diffrn_reflns_theta_full 26
_diffrn_reflns_theta_max 26
_diffrn_reflns_theta_min 3.35
_diffrn_source 'fine-focus sealed tube'
_diffrn_source_type 'Agilent Enhance'
_diffrn_standards_number 0
_exptl_absorpt_coefficient_mu 1.044
_exptl_absorpt_correction_T_max 1
_exptl_absorpt_correction_T_min 0.86223
_exptl_absorpt_correction_type multi-scan
_exptl_absorpt_process_details
;
        CrysAlisPro, Agilent Technologies,
        Version 1.171.35.19 (release 27-10-2011 CrysAlis171 .NET)
        (compiled Oct 27 2011,15:02:11)
        Empirical absorption correction using spherical harmonics,
 implemented in SCALE3 ABSPACK scaling algorithm.
;
_exptl_crystal_colour 'dark red'
_exptl_crystal_density_diffrn 1.514
_exptl_crystal_density_method 'not measured'
_exptl_crystal_description plate
_exptl_crystal_F_000 1248
_exptl_crystal_recrystallization_method 'precipitation: chloroform, diethyl ether, vapour diffusion, r. t., 3 d'
_exptl_crystal_size_max 0.15
_exptl_crystal_size_mid 0.13
_exptl_crystal_size_min 0.03
_refine_diff_density_max 0.509
_refine_diff_density_min -0.477
_refine_diff_density_rms 0.089
_refine_ls_extinction_method none
_refine_ls_goodness_of_fit_ref 1.054
_refine_ls_hydrogen_treatment constr
_refine_ls_matrix_type full
_refine_ls_number_parameters 356
_refine_ls_number_reflns 5248
_refine_ls_number_restraints 66
_refine_ls_restrained_S_all 1.09
_refine_ls_R_factor_all 0.1293
_refine_ls_R_factor_gt 0.0748
_refine_ls_shift/su_max 0
_refine_ls_shift/su_mean 0
_refine_ls_structure_factor_coef Fsqd
_refine_ls_weighting_details 'calc w=1/[\s^2^(Fo^2^)+(0.0273P)^2^+0.0000P] where P=(Fo^2^+2Fc^2^)/3'
_refine_ls_weighting_scheme calc
_refine_ls_wR_factor_gt 0.1146
_refine_ls_wR_factor_ref 0.1364
_reflns_number_gt 3319
_reflns_number_total 5248
_reflns_threshold_expression >2\s(I)
_cod_data_source_file c3dt53070a.txt
_cod_data_source_block compound1a-150K
_cod_original_sg_symbol_H-M 'P 21/c'
_cod_database_code 7028746

loop_
_symmetry_equiv_pos_as_xyz
'x, y, z'
'-x, y+1/2, -z+1/2'
'-x, -y, -z'
'x, -y-1/2, z-1/2'

loop_
_atom_site_label
_atom_site_type_symbol
_atom_site_fract_x
_atom_site_fract_y
_atom_site_fract_z
_atom_site_U_iso_or_equiv
_atom_site_adp_type
_atom_site_occupancy
_atom_site_symmetry_multiplicity
_atom_site_calc_flag
_atom_site_refinement_flags
_atom_site_disorder_assembly
_atom_site_disorder_group
C11 C 0.3427(3) -0.0842(6) 0.1700(3) 0.0279(14) Uani 1 1 d . . .
C12 C 0.4030(3) -0.1300(7) 0.1415(3) 0.0352(15) Uani 1 1 d . . .
H12 H 0.4445 -0.1799 0.1774 0.042 Uiso 1 1 calc R . .
C13 C 0.4018(3) -0.1011(7) 0.0578(4) 0.0378(15) Uani 1 1 d . . .
H13 H 0.4444 -0.1256 0.037 0.045 Uiso 1 1 calc R . .
C14 C 0.3386(3) -0.0368(6) 0.0049(3) 0.0309(14) Uani 1 1 d . . .
H14 H 0.3362 -0.0215 -0.0529 0.037 Uiso 1 1 calc R . .
C15 C 0.2787(3) 0.0047(6) 0.0378(3) 0.0232(12) Uani 1 1 d . . .
C16 C 0.2013(3) 0.0603(6) -0.0145(3) 0.0200(12) Uani 1 1 d . . .
C17 C 0.2010(3) 0.0679(6) -0.1080(3) 0.0292(14) Uani 1 1 d . . .
H17A H 0.1513 0.1026 -0.1409 0.044 Uiso 1 1 calc R . .
H17B H 0.2106 -0.0281 -0.1278 0.044 Uiso 1 1 calc R . .
H17C H 0.2409 0.1342 -0.1151 0.044 Uiso 1 1 calc R . .
C21 C 0.0744(3) -0.1417(6) 0.0900(3) 0.0236(12) Uani 1 1 d . . .
H21 H 0.0674 -0.1492 0.1453 0.028 Uiso 1 1 calc R . .
C22 C 0.0247(3) -0.2161(6) 0.0264(3) 0.0258(13) Uani 1 1 d . . .
H22 H -0.0146 -0.2744 0.0374 0.031 Uiso 1 1 calc R . .
C23 C 0.0344(3) -0.2026(6) -0.0542(3) 0.0272(13) Uani 1 1 d . . .
H23 H 0.0018 -0.2532 -0.0997 0.033 Uiso 1 1 calc R . .
C24 C 0.0911(3) -0.1162(6) -0.0682(3) 0.0259(13) Uani 1 1 d . . .
H24 H 0.0974 -0.1056 -0.1236 0.031 Uiso 1 1 calc R . .
C25 C 0.1395(3) -0.0443(6) -0.0015(3) 0.0199(11) Uani 1 1 d . . .
C31 C 0.1554(3) 0.3387(6) 0.1263(3) 0.0271(13) Uani 1 1 d . . .
H31 H 0.1513 0.3421 0.1828 0.033 Uiso 1 1 calc R . .
C32 C 0.1388(3) 0.4612(6) 0.0780(3) 0.0280(13) Uani 1 1 d . . .
H32 H 0.1234 0.5468 0.1007 0.034 Uiso 1 1 calc R . .
C33 C 0.1450(3) 0.4567(6) -0.0038(3) 0.0299(13) Uani 1 1 d . . .
H33 H 0.1337 0.5395 -0.0388 0.036 Uiso 1 1 calc R . .
C34 C 0.1679(3) 0.3299(6) -0.0345(3) 0.0251(13) Uani 1 1 d . . .
H34 H 0.1734 0.326 -0.0905 0.03 Uiso 1 1 calc R . .
C35 C 0.1827(2) 0.2092(6) 0.0162(3) 0.0207(12) Uani 1 1 d . . .
C40 C 0.3328(3) -0.1157(7) 0.2569(3) 0.0332(15) Uani 1 1 d . . .
H40A H 0.359 -0.2067 0.2785 0.04 Uiso 1 1 calc R . .
H40B H 0.3556 -0.0372 0.2961 0.04 Uiso 1 1 calc R . .
C42 C 0.2391(3) -0.1194(7) 0.3380(3) 0.0365(15) Uani 1 1 d . . .
H42A H 0.1852 -0.1328 0.3364 0.055 Uiso 1 1 calc R . .
H42B H 0.2561 -0.025 0.3622 0.055 Uiso 1 1 calc R . .
H42C H 0.2694 -0.1949 0.3728 0.055 Uiso 1 1 calc R . .
C43 C 0.2254(3) -0.2717(6) 0.2171(3) 0.0336(14) Uani 1 1 d . . .
H43A H 0.2578 -0.3448 0.2519 0.05 Uiso 1 1 calc R . .
H43B H 0.2305 -0.2778 0.1592 0.05 Uiso 1 1 calc R . .
H43C H 0.1721 -0.2884 0.2174 0.05 Uiso 1 1 calc R . .
C51 C 0.0673(3) 0.0757(6) 0.2547(3) 0.0250(13) Uani 1 1 d . . .
C61 C 0.3202(3) 0.2615(7) 0.2773(3) 0.0288(14) Uani 1 1 d . . .
N10 N 0.2824(2) -0.0128(5) 0.1208(2) 0.0205(10) Uani 1 1 d . . .
N20 N 0.1322(2) -0.0591(5) 0.0792(2) 0.0189(10) Uani 1 1 d . . .
N30 N 0.1773(2) 0.2141(5) 0.0976(2) 0.0204(10) Uani 1 1 d . . .
N41 N 0.2491(2) -0.1279(5) 0.2515(2) 0.0279(11) Uani 1 1 d . . .
N50 N 0.1199(2) 0.0807(5) 0.2266(2) 0.0270(11) Uani 1 1 d . . .
N60 N 0.2752(2) 0.1745(5) 0.2508(2) 0.0261(11) Uani 1 1 d . . .
S52 S -0.00611(8) 0.0626(2) 0.29444(8) 0.0417(5) Uani 1 1 d . . .
S62 S 0.38393(9) 0.3870(2) 0.31350(11) 0.0506(5) Uani 1 1 d . . .
Fe1 Fe 0.20309(4) 0.04609(8) 0.17162(4) 0.0202(2) Uani 1 1 d . . .
C1A C 0.5686(9) 0.8848(19) 0.3899(13) 0.056(5) Uani 0.48(2) 1 d PDU A 1
H1A H 0.5967 0.886 0.3449 0.068 Uiso 0.48(2) 1 calc PR A 1
Cl2A Cl 0.5091(8) 1.0355(12) 0.3720(10) 0.061(3) Uani 0.48(2) 1 d PDU A 1
Cl3A Cl 0.5173(6) 0.7248(10) 0.3769(7) 0.073(3) Uani 0.48(2) 1 d PDU A 1
Cl4A Cl 0.6367(6) 0.8793(16) 0.4836(8) 0.112(4) Uani 0.48(2) 1 d PDU A 1
C1B C 0.5668(8) 0.922(2) 0.3762(12) 0.061(5) Uani 0.52(2) 1 d PDU A 2
H1B H 0.5735 0.9324 0.3178 0.073 Uiso 0.52(2) 1 calc PR A 2
Cl2B Cl 0.4998(7) 1.0486(13) 0.3913(10) 0.073(3) Uani 0.52(2) 1 d PDU A 2
Cl3B Cl 0.5313(9) 0.7513(15) 0.3884(11) 0.136(4) Uani 0.52(2) 1 d PDU A 2
Cl4B Cl 0.6519(4) 0.956(2) 0.4480(9) 0.138(4) Uani 0.52(2) 1 d PDU A 2

loop_
_atom_site_aniso_label
_atom_site_aniso_U_11
_atom_site_aniso_U_22
_atom_site_aniso_U_33
_atom_site_aniso_U_23
_atom_site_aniso_U_13
_atom_site_aniso_U_12
C11 0.018(3) 0.034(4) 0.028(3) 0.003(3) 0.000(2) 0.008(3)
C12 0.021(3) 0.046(4) 0.038(3) 0.006(3) 0.004(2) 0.016(3)
C13 0.023(3) 0.037(4) 0.057(4) -0.003(4) 0.017(3) 0.004(3)
C14 0.029(3) 0.032(3) 0.035(3) 0.000(3) 0.015(2) -0.002(3)
C15 0.021(3) 0.023(3) 0.027(3) -0.003(3) 0.009(2) -0.002(2)
C16 0.023(3) 0.020(3) 0.019(2) -0.002(3) 0.008(2) -0.003(3)
C17 0.031(3) 0.038(4) 0.021(3) 0.001(3) 0.010(2) -0.002(3)
C21 0.023(3) 0.021(3) 0.030(3) 0.002(3) 0.014(2) 0.003(3)
C22 0.018(3) 0.022(3) 0.037(3) 0.001(3) 0.007(2) -0.004(3)
C23 0.022(3) 0.021(3) 0.032(3) -0.005(3) -0.004(2) 0.000(3)
C24 0.021(3) 0.028(3) 0.023(3) -0.003(3) -0.003(2) 0.000(3)
C25 0.019(3) 0.022(3) 0.017(2) 0.006(3) 0.002(2) 0.006(3)
C31 0.021(3) 0.033(3) 0.027(3) -0.010(3) 0.007(2) -0.002(3)
C32 0.022(3) 0.023(3) 0.038(3) -0.001(3) 0.006(2) 0.000(3)
C33 0.026(3) 0.024(3) 0.037(3) 0.004(3) 0.004(2) -0.004(3)
C34 0.017(3) 0.033(3) 0.026(3) -0.002(3) 0.008(2) -0.007(3)
C35 0.011(2) 0.029(3) 0.023(3) -0.002(3) 0.005(2) -0.004(2)
C40 0.028(3) 0.041(4) 0.026(3) 0.001(3) -0.003(2) 0.003(3)
C42 0.043(4) 0.043(4) 0.022(3) 0.005(3) 0.006(3) 0.010(3)
C43 0.042(3) 0.029(3) 0.031(3) -0.002(3) 0.010(3) -0.001(3)
C51 0.024(3) 0.035(4) 0.012(2) 0.001(3) -0.002(2) 0.001(3)
C61 0.017(3) 0.045(4) 0.026(3) -0.009(3) 0.008(2) 0.005(3)
N10 0.017(2) 0.020(2) 0.022(2) -0.003(2) 0.0000(17) 0.0022(19)
N20 0.017(2) 0.021(2) 0.021(2) 0.004(2) 0.0080(17) 0.002(2)
N30 0.014(2) 0.023(2) 0.023(2) -0.005(2) 0.0039(17) -0.001(2)
N41 0.032(3) 0.031(3) 0.019(2) 0.001(2) 0.0049(19) 0.002(2)
N50 0.023(2) 0.031(3) 0.026(2) -0.006(2) 0.005(2) 0.002(2)
N60 0.022(2) 0.031(3) 0.024(2) -0.002(2) 0.0030(19) 0.003(2)
S52 0.0267(8) 0.0746(13) 0.0267(7) -0.0022(9) 0.0119(6) 0.0032(9)
S62 0.0322(9) 0.0620(12) 0.0618(11) -0.0301(11) 0.0198(8) -0.0189(9)
Fe1 0.0172(4) 0.0241(4) 0.0188(4) -0.0015(4) 0.0034(3) 0.0017(4)
C1A 0.051(8) 0.058(8) 0.059(8) -0.008(8) 0.013(6) -0.001(6)
Cl2A 0.048(5) 0.044(4) 0.089(5) -0.008(4) 0.014(3) -0.018(3)
Cl3A 0.071(4) 0.041(3) 0.084(4) 0.016(3) -0.023(3) 0.014(3)
Cl4A 0.075(4) 0.129(7) 0.098(6) -0.024(5) -0.039(4) 0.040(4)
C1B 0.044(7) 0.076(8) 0.060(8) -0.007(7) 0.008(6) 0.017(6)
Cl2B 0.033(3) 0.074(4) 0.111(7) -0.027(4) 0.018(3) 0.004(3)
Cl3B 0.159(8) 0.084(5) 0.163(8) 0.029(6) 0.036(6) 0.019(5)
Cl4B 0.051(3) 0.196(8) 0.134(6) -0.008(7) -0.036(3) 0.024(4)

loop_
_atom_type_symbol
_atom_type_description
_atom_type_scat_dispersion_real
_atom_type_scat_dispersion_imag
_atom_type_scat_source
C C 0.0033 0.0016 'International Tables Vol C Tables 4.2.6.8 and 6.1.1.4'
H H 0 0 'International Tables Vol C Tables 4.2.6.8 and 6.1.1.4'
N N 0.0061 0.0033 'International Tables Vol C Tables 4.2.6.8 and 6.1.1.4'
S S 0.1246 0.1234 'International Tables Vol C Tables 4.2.6.8 and 6.1.1.4'
Cl Cl 0.1484 0.1585 'International Tables Vol C Tables 4.2.6.8 and 6.1.1.4'
Fe Fe 0.3463 0.8444 'International Tables Vol C Tables 4.2.6.8 and 6.1.1.4'

loop_
_geom_angle_atom_site_label_1
_geom_angle_atom_site_label_2
_geom_angle_atom_site_label_3
_geom_angle
N10 C11 C12 123.0(5)
N10 C11 C40 112.6(5)
C12 C11 C40 124.3(5)
C11 C12 C13 117.8(5)
C14 C13 C12 120.2(5)
C13 C14 C15 118.8(5)
N10 C15 C14 121.0(5)
N10 C15 C16 114.0(4)
C14 C15 C16 124.8(4)
C17 C16 C15 110.2(4)
C17 C16 C35 109.9(4)
C15 C16 C35 111.4(4)
C17 C16 C25 110.6(4)
C15 C16 C25 107.7(4)
C35 C16 C25 107.0(4)
N20 C21 C22 124.5(5)
C21 C22 C23 117.5(5)
C24 C23 C22 119.9(5)
C23 C24 C25 120.0(5)
N20 C25 C24 121.1(5)
N20 C25 C16 116.8(4)
C24 C25 C16 122.0(4)
N30 C31 C32 123.4(5)
C31 C32 C33 118.5(6)
C32 C33 C34 119.1(6)
C35 C34 C33 120.1(5)
N30 C35 C34 120.7(5)
N30 C35 C16 115.3(5)
C34 C35 C16 123.9(4)
N41 C40 C11 108.7(4)
N50 C51 S52 178.0(6)
N60 C61 S62 179.0(5)
C15 N10 C11 118.8(4)
C15 N10 Fe1 123.5(3)
C11 N10 Fe1 117.5(3)
C21 N20 C25 117.0(4)
C21 N20 Fe1 123.8(3)
C25 N20 Fe1 119.1(3)
C31 N30 C35 118.1(5)
C31 N30 Fe1 120.9(3)
C35 N30 Fe1 120.9(4)
C43 N41 C42 108.7(5)
C43 N41 C40 106.4(4)
C42 N41 C40 108.0(4)
C43 N41 Fe1 115.3(3)
C42 N41 Fe1 115.4(4)
C40 N41 Fe1 102.2(3)
C51 N50 Fe1 167.7(5)
C61 N60 Fe1 162.2(4)
N10 Fe1 N30 92.57(17)
N10 Fe1 N50 172.8(2)
N30 Fe1 N50 93.66(18)
N10 Fe1 N20 86.45(16)
N30 Fe1 N20 85.00(16)
N50 Fe1 N20 90.44(16)
N10 Fe1 N60 90.81(17)
N30 Fe1 N60 86.57(17)
N50 Fe1 N60 93.22(17)
N20 Fe1 N60 171.01(18)
N10 Fe1 N41 80.25(17)
N30 Fe1 N41 170.91(17)
N50 Fe1 N41 93.89(18)
N20 Fe1 N41 100.00(17)
N60 Fe1 N41 87.95(17)
Cl4A C1A Cl3A 109.1(10)
Cl4A C1A Cl2A 116.7(11)
Cl3A C1A Cl2A 112.1(10)
Cl4B C1B Cl3B 112.4(10)
Cl4B C1B Cl2B 108.4(10)
Cl3B C1B Cl2B 107.6(11)

loop_
_geom_bond_atom_site_label_1
_geom_bond_atom_site_label_2
_geom_bond_distance
C11 N10 1.357(6)
C11 C12 1.364(7)
C11 C40 1.511(7)
C12 C13 1.394(8)
C13 C14 1.385(7)
C14 C15 1.386(7)
C15 N10 1.355(6)
C15 C16 1.535(6)
C16 C17 1.535(6)
C16 C35 1.539(7)
C16 C25 1.541(7)
C21 N20 1.349(6)
C21 C22 1.378(6)
C22 C23 1.383(7)
C23 C24 1.370(7)
C24 C25 1.387(6)
C25 N20 1.371(6)
C31 N30 1.347(6)
C31 C32 1.375(7)
C32 C33 1.378(7)
C33 C34 1.386(7)
C34 C35 1.382(7)
C35 N30 1.366(6)
C40 N41 1.504(6)
C42 N41 1.479(6)
C43 N41 1.471(7)
C51 N50 1.163(6)
C51 S52 1.631(5)
C61 N60 1.152(6)
C61 S62 1.644(6)
N10 Fe1 1.918(4)
N20 Fe1 1.978(4)
N30 Fe1 1.959(4)
N41 Fe1 2.114(4)
N50 Fe1 1.972(4)
N60 Fe1 1.988(4)
C1A Cl4A 1.709(14)
C1A Cl3A 1.738(14)
C1A Cl2A 1.746(13)
C1B Cl4B 1.716(12)
C1B Cl3B 1.746(14)
C1B Cl2B 1.752(14)

loop_
_geom_torsion_atom_site_label_1
_geom_torsion_atom_site_label_2
_geom_torsion_atom_site_label_3
_geom_torsion_atom_site_label_4
_geom_torsion
N10 C11 C12 C13 0.1(9)
C40 C11 C12 C13 175.6(6)
C11 C12 C13 C14 -4.3(9)
C12 C13 C14 C15 3.3(9)
C13 C14 C15 N10 2.0(8)
C13 C14 C15 C16 -172.3(5)
N10 C15 C16 C17 -176.6(5)
C14 C15 C16 C17 -1.9(7)
N10 C15 C16 C35 61.1(6)
C14 C15 C16 C35 -124.2(6)
N10 C15 C16 C25 -55.9(6)
C14 C15 C16 C25 118.8(6)
N20 C21 C22 C23 -1.2(8)
C21 C22 C23 C24 -0.9(8)
C22 C23 C24 C25 1.0(8)
C23 C24 C25 N20 0.7(8)
C23 C24 C25 C16 -176.7(5)
C17 C16 C25 N20 -178.5(4)
C15 C16 C25 N20 61.0(6)
C35 C16 C25 N20 -58.8(5)
C17 C16 C25 C24 -1.0(7)
C15 C16 C25 C24 -121.4(5)
C35 C16 C25 C24 118.7(5)
N30 C31 C32 C33 -0.2(8)
C31 C32 C33 C34 -0.3(7)
C32 C33 C34 C35 1.3(7)
C33 C34 C35 N30 -2.0(7)
C33 C34 C35 C16 174.3(4)
C17 C16 C35 N30 176.6(4)
C15 C16 C35 N30 -61.0(5)
C25 C16 C35 N30 56.5(5)
C17 C16 C35 C34 0.1(6)
C15 C16 C35 C34 122.6(5)
C25 C16 C35 C34 -120.0(5)
N10 C11 C40 N41 28.1(7)
C12 C11 C40 N41 -147.9(6)
C14 C15 N10 C11 -6.1(8)
C16 C15 N10 C11 168.8(4)
C14 C15 N10 Fe1 178.4(4)
C16 C15 N10 Fe1 -6.7(6)
C12 C11 N10 C15 5.1(8)
C40 C11 N10 C15 -170.9(5)
C12 C11 N10 Fe1 -179.1(5)
C40 C11 N10 Fe1 4.8(6)
C22 C21 N20 C25 2.8(8)
C22 C21 N20 Fe1 -179.7(4)
C24 C25 N20 C21 -2.6(7)
C16 C25 N20 C21 175.0(4)
C24 C25 N20 Fe1 179.9(4)
C16 C25 N20 Fe1 -2.6(6)
C32 C31 N30 C35 -0.4(7)
C32 C31 N30 Fe1 178.0(4)
C34 C35 N30 C31 1.5(7)
C16 C35 N30 C31 -175.1(4)
C34 C35 N30 Fe1 -176.9(3)
C16 C35 N30 Fe1 6.5(5)
C11 C40 N41 C43 78.4(5)
C11 C40 N41 C42 -165.0(5)
C11 C40 N41 Fe1 -42.9(5)
C15 N10 Fe1 N30 -34.6(4)
C11 N10 Fe1 N30 149.9(4)
C15 N10 Fe1 N20 50.2(4)
C11 N10 Fe1 N20 -125.3(4)
C15 N10 Fe1 N60 -121.2(4)
C11 N10 Fe1 N60 63.3(4)
C15 N10 Fe1 N41 151.0(4)
C11 N10 Fe1 N41 -24.5(4)
C31 N30 Fe1 N10 -144.1(4)
C35 N30 Fe1 N10 34.3(4)
C31 N30 Fe1 N50 39.5(4)
C35 N30 Fe1 N50 -142.1(4)
C31 N30 Fe1 N20 129.7(4)
C35 N30 Fe1 N20 -51.9(4)
C31 N30 Fe1 N60 -53.5(4)
C35 N30 Fe1 N60 124.9(4)
C51 N50 Fe1 N30 125.7(19)
C51 N50 Fe1 N20 40.7(19)
C51 N50 Fe1 N60 -147.5(18)
C51 N50 Fe1 N41 -59.4(19)
C21 N20 Fe1 N10 138.9(4)
C25 N20 Fe1 N10 -43.8(4)
C21 N20 Fe1 N30 -128.3(4)
C25 N20 Fe1 N30 49.1(4)
C21 N20 Fe1 N50 -34.6(4)
C25 N20 Fe1 N50 142.8(4)
C21 N20 Fe1 N41 59.4(4)
C25 N20 Fe1 N41 -123.2(4)
C61 N60 Fe1 N10 52.5(14)
C61 N60 Fe1 N30 -40.1(14)
C61 N60 Fe1 N50 -133.5(14)
C61 N60 Fe1 N41 132.7(14)
C43 N41 Fe1 N10 -78.6(4)
C42 N41 Fe1 N10 153.3(4)
C40 N41 Fe1 N10 36.4(3)
C43 N41 Fe1 N50 97.1(4)
C42 N41 Fe1 N50 -31.0(4)
C40 N41 Fe1 N50 -147.9(3)
C43 N41 Fe1 N20 6.0(4)
C42 N41 Fe1 N20 -122.1(4)
C40 N41 Fe1 N20 121.0(3)
C43 N41 Fe1 N60 -169.8(4)
C42 N41 Fe1 N60 62.1(4)
C40 N41 Fe1 N60 -54.8(3)
